data_7248550
loop_
_publ_author_name
'Donnecke, Sofia'
'Paul, Mathias'
'Williams, Peter J. H.'
'Chan, Serena'
'Tse, Veronica'
'Sachdeva, Jigyasa'
'Oliver, Allen G.'
'McIndoe, J. Scott'
'Paci, Irina'

_publ_section_title
;
 Mechanistic study of the atomic layer deposition of cobalt: a combined
 mass spectrometric and computational approach.
;
_journal_issue 19
_journal_name_full 'Physical chemistry chemical physics : PCCP'
_journal_page_first 14448
_journal_page_last 14455
_journal_paper_doi 10.1039/d4cp00093e
_journal_volume 26
_journal_year 2024
_chemical_formula_moiety 'C23 H22 P, F6 P'
_chemical_formula_sum 'C23 H22 F6 P2'
_chemical_formula_weight 474.34
_chemical_name_systematic 'pent-3-yn-1-yltriphenylphosphonium hexafluorophosphate'
_space_group_crystal_system monoclinic
_space_group_IT_number 14
_space_group_name_Hall '-P 2ybc'
_space_group_name_H-M_alt 'P 1 21/c 1'
_atom_sites_solution_hydrogens geom
_atom_sites_solution_primary dual
_atom_sites_solution_secondary difmap
_audit_creation_method SHELXL-2018/3
_audit_update_record
;
2023-12-15 deposited with the CCDC.	2024-04-16 downloaded from the CCDC.
;
_cell_angle_alpha 90
_cell_angle_beta 107.4620(10)
_cell_angle_gamma 90
_cell_formula_units_Z 4
_cell_length_a 11.1886(11)
_cell_length_b 17.4838(16)
_cell_length_c 11.8098(11)
_cell_measurement_reflns_used 9269
_cell_measurement_temperature 120(2)
_cell_measurement_theta_max 28.30
_cell_measurement_theta_min 2.24
_cell_volume 2203.8(4)
_computing_cell_refinement 'Bruker SAINT (Bruker, 2015)'
_computing_data_collection 'Bruker APEX-3 (Bruker, 2015)'
_computing_data_reduction 'Bruker SAINT (Bruker, 2015)'
_computing_molecular_graphics 'Bruker XP (Bruker, 2015)'
_computing_publication_material 'CIFTAB (Sheldrick, 2008)'
_computing_structure_refinement 'SHELXL-2018/3 (Sheldrick, 2015)'
_computing_structure_solution 'SHELXT-2018/2 (Sheldrick, 2015)'
_diffrn_ambient_temperature 120(2)
_diffrn_detector_area_resol_mean 8.33
_diffrn_measured_fraction_theta_full 1.000
_diffrn_measured_fraction_theta_max 0.996
_diffrn_measurement_device_type 'Bruker APEX-II'
_diffrn_measurement_method 'combination of \w and \f-scans '
_diffrn_radiation_type MoK\a
_diffrn_radiation_wavelength 0.71073
_diffrn_reflns_av_R_equivalents 0.0374
_diffrn_reflns_av_unetI/netI 0.0182
_diffrn_reflns_Laue_measured_fraction_full 1.000
_diffrn_reflns_Laue_measured_fraction_max 0.996
_diffrn_reflns_limit_h_max 14
_diffrn_reflns_limit_h_min -14
_diffrn_reflns_limit_k_max 23
_diffrn_reflns_limit_k_min -23
_diffrn_reflns_limit_l_max 15
_diffrn_reflns_limit_l_min -15
_diffrn_reflns_number 41837
_diffrn_reflns_point_group_measured_fraction_full 1.000
_diffrn_reflns_point_group_measured_fraction_max 0.996
_diffrn_reflns_theta_full 25.242
_diffrn_reflns_theta_max 28.355
_diffrn_reflns_theta_min 1.908
_diffrn_source 'fine-focus sealed tube'
_exptl_absorpt_coefficient_mu 0.255
_exptl_absorpt_correction_T_max 0.9919
_exptl_absorpt_correction_T_min 0.9383
_exptl_absorpt_correction_type numerical
_exptl_absorpt_process_details 'SADABS (Krause et al., 2015)'
_exptl_crystal_colour colourless
_exptl_crystal_density_diffrn 1.430
_exptl_crystal_description block
_exptl_crystal_F_000 976
_exptl_crystal_size_max 0.245
_exptl_crystal_size_mid 0.213
_exptl_crystal_size_min 0.210
_refine_diff_density_max 1.631
_refine_diff_density_min -0.313
_refine_diff_density_rms 0.056
_refine_ls_extinction_method none
_refine_ls_goodness_of_fit_ref 1.053
_refine_ls_hydrogen_treatment constr
_refine_ls_matrix_type full
_refine_ls_number_parameters 298
_refine_ls_number_reflns 5489
_refine_ls_number_restraints 0
_refine_ls_restrained_S_all 1.053
_refine_ls_R_factor_all 0.0520
_refine_ls_R_factor_gt 0.0446
_refine_ls_shift/su_max 0.037
_refine_ls_shift/su_mean 0.001
_refine_ls_structure_factor_coef Fsqd
_refine_ls_weighting_details 'w=1/[\s^2^(Fo^2^)+(0.0494P)^2^+2.0634P] where P=(Fo^2^+2Fc^2^)/3'
_refine_ls_weighting_scheme calc
_refine_ls_wR_factor_gt 0.1116
_refine_ls_wR_factor_ref 0.1161
_reflns_Friedel_coverage 0.000
_reflns_number_gt 4778
_reflns_number_total 5489
_reflns_threshold_expression 'I > 2\s(I)'
_cod_data_source_file d4cp00093e3.cif
_cod_data_source_block map006
_cod_depositor_comments 'Adding full bibliography for 7248549--7248550.cif.'
_cod_original_sg_symbol_H-M 'P 21/c'
_cod_database_code 7248550
_shelx_shelxl_version_number 2018/3
_shelx_space_group_comment
;
The symmetry employed for this shelxl refinement is uniquely defined
by the following loop, which should always be used as a source of
symmetry information in preference to the above space-group names.
They are only intended as comments.
;
_shelx_estimated_absorpt_t_min 0.940
_shelx_estimated_absorpt_t_max 0.948
_diffrn_source_monochromator 'Bruker TRIUMPH curved-graphite'

loop_
_space_group_symop_operation_xyz
'x, y, z'
'-x, y+1/2, -z+1/2'
'-x, -y, -z'
'x, -y-1/2, z-1/2'

loop_
_atom_site_label
_atom_site_type_symbol
_atom_site_fract_x
_atom_site_fract_y
_atom_site_fract_z
_atom_site_U_iso_or_equiv
_atom_site_adp_type
_atom_site_occupancy
_atom_site_site_symmetry_order
_atom_site_calc_flag
_atom_site_refinement_flags_posn
_atom_site_refinement_flags_adp
_atom_site_refinement_flags_occupancy
_atom_site_disorder_assembly
_atom_site_disorder_group
P1 P 0.78079(4) 0.36369(2) 0.64502(4) 0.01922(11) Uani 1 1 d . . . . .
C1 C 0.86261(17) 0.44484(10) 0.72664(15) 0.0234(3) Uani 1 1 d . . . . .
H1A H 0.800241 0.483425 0.733132 0.028 Uiso 1 1 calc R U . . .
H1B H 0.909062 0.428110 0.808043 0.028 Uiso 1 1 calc R U . . .
C2 C 0.95546(17) 0.48290(10) 0.67031(17) 0.0268(4) Uani 1 1 d . . . . .
H2A H 1.022967 0.508091 0.733263 0.032 Uiso 1 1 calc R U . . .
H2B H 0.994344 0.443053 0.633289 0.032 Uiso 1 1 calc R U . . .
C3 C 0.89420(18) 0.53960(10) 0.58049(17) 0.0270(4) Uani 1 1 d . . . . .
C4 C 0.8396(2) 0.58610(11) 0.51080(18) 0.0332(4) Uani 1 1 d . . . . .
C5 C 0.7719(3) 0.64219(15) 0.4245(2) 0.0522(7) Uani 1 1 d . . . . .
H5A H 0.758345 0.622048 0.344167 0.063 Uiso 1 1 calc R U . . .
H5B H 0.820892 0.689506 0.434016 0.063 Uiso 1 1 calc R U . . .
H5C H 0.690845 0.652832 0.437069 0.063 Uiso 1 1 calc R U . . .
C6 C 0.66258(16) 0.33416(10) 0.70986(15) 0.0215(3) Uani 1 1 d . . . . .
C7 C 0.64341(18) 0.37392(11) 0.80497(16) 0.0275(4) Uani 1 1 d . . . . .
H7A H 0.692402 0.417847 0.835677 0.033 Uiso 1 1 calc R U . . .
C8 C 0.5525(2) 0.34926(13) 0.85495(18) 0.0344(4) Uani 1 1 d . . . . .
H8A H 0.539069 0.376515 0.919673 0.041 Uiso 1 1 calc R U . . .
C9 C 0.48169(19) 0.28540(13) 0.8109(2) 0.0359(5) Uani 1 1 d . . . . .
H9A H 0.419627 0.268805 0.845438 0.043 Uiso 1 1 calc R U . . .
C10 C 0.50048(19) 0.24523(12) 0.7166(2) 0.0365(5) Uani 1 1 d . . . . .
H10A H 0.451492 0.201167 0.686699 0.044 Uiso 1 1 calc R U . . .
C11 C 0.59079(18) 0.26937(11) 0.66589(19) 0.0308(4) Uani 1 1 d . . . . .
H11A H 0.603806 0.241834 0.601255 0.037 Uiso 1 1 calc R U . . .
C12 C 0.88870(16) 0.28730(10) 0.65423(16) 0.0231(3) Uani 1 1 d . . . . .
C13 C 0.8587(2) 0.22853(11) 0.57066(18) 0.0318(4) Uani 1 1 d . . . . .
H13A H 0.783810 0.230802 0.505978 0.038 Uiso 1 1 calc R U . . .
C14 C 0.9392(2) 0.16675(12) 0.5830(2) 0.0397(5) Uani 1 1 d . . . . .
H14A H 0.919353 0.126295 0.526739 0.048 Uiso 1 1 calc R U . . .
C15 C 1.0483(2) 0.16381(12) 0.6769(2) 0.0404(5) Uani 1 1 d . . . . .
H15A H 1.103592 0.121589 0.684168 0.048 Uiso 1 1 calc R U . . .
C16 C 1.0777(2) 0.22155(13) 0.7599(2) 0.0382(5) Uani 1 1 d . . . . .
H16A H 1.152722 0.218878 0.824318 0.046 Uiso 1 1 calc R U . . .
C17 C 0.99793(18) 0.28359(11) 0.74976(18) 0.0302(4) Uani 1 1 d . . . . .
H17A H 1.017577 0.323229 0.807414 0.036 Uiso 1 1 calc R U . . .
C18 C 0.71035(17) 0.38911(10) 0.49297(15) 0.0237(3) Uani 1 1 d . . . . .
C19 C 0.58845(18) 0.41812(11) 0.45766(17) 0.0298(4) Uani 1 1 d . . . . .
H19A H 0.539829 0.418499 0.511217 0.036 Uiso 1 1 calc R U . . .
C20 C 0.5392(2) 0.44646(13) 0.34294(19) 0.0388(5) Uani 1 1 d . . . . .
H20A H 0.456249 0.466177 0.318004 0.047 Uiso 1 1 calc R U . . .
C21 C 0.6095(2) 0.44618(13) 0.26541(18) 0.0404(5) Uani 1 1 d . . . . .
H21A H 0.575381 0.466559 0.187811 0.049 Uiso 1 1 calc R U . . .
C22 C 0.7296(2) 0.41640(13) 0.29969(18) 0.0369(5) Uani 1 1 d . . . . .
H22A H 0.777044 0.415448 0.245144 0.044 Uiso 1 1 calc R U . . .
C23 C 0.78085(18) 0.38788(12) 0.41388(16) 0.0298(4) Uani 1 1 d . . . . .
H23A H 0.863481 0.367677 0.437795 0.036 Uiso 1 1 calc R U . . .
P2 P 0.25170(4) 0.42899(3) 0.98399(4) 0.02301(12) Uani 1 1 d . . . . .
F1 F 0.27356(11) 0.44078(7) 1.12385(10) 0.0326(3) Uani 1 1 d . . . . .
F2 F 0.22994(13) 0.41747(8) 0.84524(10) 0.0431(3) Uani 1 1 d . . . . .
F3 F 0.39554(16) 0.4114(2) 1.01143(17) 0.0824(10) Uani 0.876(3) 1 d . . P A 1
F4 F 0.2765(3) 0.51686(10) 0.97029(15) 0.0645(7) Uani 0.876(3) 1 d . . P A 1
F5 F 0.10723(14) 0.44577(14) 0.96023(14) 0.0534(6) Uani 0.876(3) 1 d . . P A 1
F6 F 0.2237(2) 0.34083(9) 0.99977(14) 0.0613(7) Uani 0.876(3) 1 d . . P A 1
F3A F 0.3823(10) 0.4689(6) 0.9983(9) 0.034(3) Uiso 0.124(3) 1 d . . P A 2
F4A F 0.1919(13) 0.5113(8) 0.9620(11) 0.049(3) Uiso 0.124(3) 1 d . . P A 2
F5A F 0.1208(11) 0.3932(8) 0.9617(10) 0.044(3) Uiso 0.124(3) 1 d . . P A 2
F6A F 0.3109(10) 0.3493(6) 0.9943(9) 0.034(3) Uiso 0.124(3) 1 d . . P A 2

loop_
_atom_site_aniso_label
_atom_site_aniso_U_11
_atom_site_aniso_U_22
_atom_site_aniso_U_33
_atom_site_aniso_U_23
_atom_site_aniso_U_13
_atom_site_aniso_U_12
P1 0.0193(2) 0.0190(2) 0.0167(2) -0.00090(15) 0.00134(15) 0.00206(15)
C1 0.0250(8) 0.0204(7) 0.0214(8) -0.0015(6) 0.0019(6) -0.0010(6)
C2 0.0244(9) 0.0244(8) 0.0291(9) 0.0010(7) 0.0041(7) -0.0002(7)
C3 0.0308(9) 0.0239(8) 0.0261(9) -0.0020(7) 0.0084(7) -0.0013(7)
C4 0.0478(12) 0.0270(9) 0.0269(9) -0.0026(7) 0.0144(9) 0.0029(8)
C5 0.0791(19) 0.0454(13) 0.0307(11) 0.0070(10) 0.0144(12) 0.0211(13)
C6 0.0202(8) 0.0216(8) 0.0209(8) 0.0020(6) 0.0034(6) 0.0033(6)
C7 0.0299(9) 0.0280(9) 0.0236(8) 0.0001(7) 0.0068(7) 0.0007(7)
C8 0.0353(11) 0.0406(11) 0.0299(10) 0.0031(8) 0.0138(8) 0.0049(8)
C9 0.0251(9) 0.0426(11) 0.0414(12) 0.0112(9) 0.0119(8) 0.0027(8)
C10 0.0277(10) 0.0315(10) 0.0481(12) 0.0025(9) 0.0081(9) -0.0035(8)
C11 0.0283(9) 0.0266(9) 0.0362(10) -0.0044(8) 0.0076(8) -0.0005(7)
C12 0.0230(8) 0.0215(8) 0.0248(8) 0.0011(6) 0.0070(7) 0.0041(6)
C13 0.0347(10) 0.0297(9) 0.0307(10) -0.0065(8) 0.0095(8) 0.0041(8)
C14 0.0549(14) 0.0288(10) 0.0424(12) -0.0044(8) 0.0251(11) 0.0093(9)
C15 0.0486(13) 0.0327(10) 0.0491(13) 0.0145(9) 0.0287(11) 0.0197(9)
C16 0.0335(11) 0.0403(11) 0.0399(11) 0.0146(9) 0.0096(9) 0.0141(9)
C17 0.0285(9) 0.0288(9) 0.0298(9) 0.0044(7) 0.0036(7) 0.0046(7)
C18 0.0250(8) 0.0240(8) 0.0172(7) -0.0001(6) -0.0014(6) -0.0010(6)
C19 0.0291(9) 0.0304(9) 0.0250(9) -0.0006(7) 0.0008(7) 0.0056(7)
C20 0.0378(11) 0.0379(11) 0.0297(10) 0.0031(8) -0.0063(9) 0.0071(9)
C21 0.0504(13) 0.0382(11) 0.0226(9) 0.0045(8) -0.0044(9) -0.0070(10)
C22 0.0437(12) 0.0425(11) 0.0223(9) -0.0005(8) 0.0065(8) -0.0144(9)
C23 0.0282(9) 0.0371(10) 0.0215(8) -0.0004(7) 0.0032(7) -0.0061(8)
P2 0.0206(2) 0.0301(2) 0.0169(2) -0.00466(16) 0.00363(16) -0.00158(17)
F1 0.0341(6) 0.0446(7) 0.0195(5) -0.0059(5) 0.0085(4) -0.0066(5)
F2 0.0545(8) 0.0542(8) 0.0191(6) -0.0092(5) 0.0087(5) -0.0073(6)
F3 0.0267(8) 0.179(3) 0.0414(10) -0.0212(13) 0.0099(7) 0.0241(12)
F4 0.122(2) 0.0427(9) 0.0359(9) -0.0095(7) 0.0339(10) -0.0408(11)
F5 0.0251(7) 0.0934(17) 0.0380(9) 0.0093(9) 0.0038(6) 0.0132(8)
F6 0.116(2) 0.0275(8) 0.0356(9) -0.0042(6) 0.0153(10) -0.0050(9)

loop_
_atom_type_symbol
_atom_type_description
_atom_type_scat_dispersion_real
_atom_type_scat_dispersion_imag
_atom_type_scat_source
C C 0.0033 0.0016 'International Tables Vol C Tables 4.2.6.8 and 6.1.1.4'
H H 0.0000 0.0000 'International Tables Vol C Tables 4.2.6.8 and 6.1.1.4'
F F 0.0171 0.0103 'International Tables Vol C Tables 4.2.6.8 and 6.1.1.4'
P P 0.1023 0.0942 'International Tables Vol C Tables 4.2.6.8 and 6.1.1.4'

loop_
_geom_angle_atom_site_label_1
_geom_angle_atom_site_label_2
_geom_angle_atom_site_label_3
_geom_angle
_geom_angle_site_symmetry_1
_geom_angle_site_symmetry_3
_geom_angle_publ_flag
C12 P1 C18 109.52(8) . . ?
C12 P1 C6 109.36(8) . . ?
C18 P1 C6 109.97(8) . . ?
C12 P1 C1 109.34(8) . . ?
C18 P1 C1 109.97(8) . . ?
C6 P1 C1 108.65(8) . . ?
C2 C1 P1 114.12(13) . . ?
C2 C1 H1A 108.7 . . ?
P1 C1 H1A 108.7 . . ?
C2 C1 H1B 108.7 . . ?
P1 C1 H1B 108.7 . . ?
H1A C1 H1B 107.6 . . ?
C3 C2 C1 112.04(15) . . ?
C3 C2 H2A 109.2 . . ?
C1 C2 H2A 109.2 . . ?
C3 C2 H2B 109.2 . . ?
C1 C2 H2B 109.2 . . ?
H2A C2 H2B 107.9 . . ?
C4 C3 C2 176.4(2) . . ?
C3 C4 C5 179.2(3) . . ?
C4 C5 H5A 109.5 . . ?
C4 C5 H5B 109.5 . . ?
H5A C5 H5B 109.5 . . ?
C4 C5 H5C 109.5 . . ?
H5A C5 H5C 109.5 . . ?
H5B C5 H5C 109.5 . . ?
C7 C6 C11 119.66(17) . . ?
C7 C6 P1 120.90(14) . . ?
C11 C6 P1 119.42(14) . . ?
C8 C7 C6 119.87(18) . . ?
C8 C7 H7A 120.1 . . ?
C6 C7 H7A 120.1 . . ?
C9 C8 C7 120.2(2) . . ?
C9 C8 H8A 119.9 . . ?
C7 C8 H8A 119.9 . . ?
C8 C9 C10 120.39(19) . . ?
C8 C9 H9A 119.8 . . ?
C10 C9 H9A 119.8 . . ?
C9 C10 C11 119.95(19) . . ?
C9 C10 H10A 120.0 . . ?
C11 C10 H10A 120.0 . . ?
C10 C11 C6 119.95(19) . . ?
C10 C11 H11A 120.0 . . ?
C6 C11 H11A 120.0 . . ?
C17 C12 C13 120.35(17) . . ?
C17 C12 P1 119.85(14) . . ?
C13 C12 P1 119.62(14) . . ?
C14 C13 C12 119.26(19) . . ?
C14 C13 H13A 120.4 . . ?
C12 C13 H13A 120.4 . . ?
C15 C14 C13 120.2(2) . . ?
C15 C14 H14A 119.9 . . ?
C13 C14 H14A 119.9 . . ?
C16 C15 C14 120.57(19) . . ?
C16 C15 H15A 119.7 . . ?
C14 C15 H15A 119.7 . . ?
C15 C16 C17 120.2(2) . . ?
C15 C16 H16A 119.9 . . ?
C17 C16 H16A 119.9 . . ?
C16 C17 C12 119.44(19) . . ?
C16 C17 H17A 120.3 . . ?
C12 C17 H17A 120.3 . . ?
C23 C18 C19 120.31(17) . . ?
C23 C18 P1 120.17(14) . . ?
C19 C18 P1 119.15(14) . . ?
C20 C19 C18 119.09(19) . . ?
C20 C19 H19A 120.5 . . ?
C18 C19 H19A 120.5 . . ?
C21 C20 C19 120.6(2) . . ?
C21 C20 H20A 119.7 . . ?
C19 C20 H20A 119.7 . . ?
C20 C21 C22 120.41(19) . . ?
C20 C21 H21A 119.8 . . ?
C22 C21 H21A 119.8 . . ?
C21 C22 C23 120.0(2) . . ?
C21 C22 H22A 120.0 . . ?
C23 C22 H22A 120.0 . . ?
C22 C23 C18 119.57(19) . . ?
C22 C23 H23A 120.2 . . ?
C18 C23 H23A 120.2 . . ?
F6A P2 F5A 90.6(6) . . ?
F6A P2 F4A 175.0(6) . . ?
F5A P2 F4A 90.4(7) . . ?
F3 P2 F4 90.64(16) . . ?
F6A P2 F3A 91.7(6) . . ?
F5A P2 F3A 175.9(6) . . ?
F4A P2 F3A 87.0(6) . . ?
F3 P2 F5 178.28(11) . . ?
F4 P2 F5 90.18(13) . . ?
F3 P2 F6 90.64(15) . . ?
F4 P2 F6 178.34(12) . . ?
F5 P2 F6 88.52(12) . . ?
F6A P2 F2 84.0(4) . . ?
F5A P2 F2 85.9(4) . . ?
F3 P2 F2 91.04(9) . . ?
F4A P2 F2 91.1(5) . . ?
F4 P2 F2 89.71(8) . . ?
F3A P2 F2 91.0(4) . . ?
F5 P2 F2 90.48(8) . . ?
F6 P2 F2 91.33(8) . . ?
F6A P2 F1 96.1(4) . . ?
F5A P2 F1 94.1(4) . . ?
F3 P2 F1 89.01(8) . . ?
F4A P2 F1 88.8(5) . . ?
F4 P2 F1 90.19(8) . . ?
F3A P2 F1 89.0(4) . . ?
F5 P2 F1 89.48(8) . . ?
F6 P2 F1 88.77(8) . . ?
F2 P2 F1 179.89(9) . . ?

loop_
_geom_bond_atom_site_label_1
_geom_bond_atom_site_label_2
_geom_bond_distance
_geom_bond_site_symmetry_2
_geom_bond_publ_flag
P1 C12 1.7817(17) . ?
P1 C18 1.7871(17) . ?
P1 C6 1.7916(18) . ?
P1 C1 1.8030(17) . ?
C1 C2 1.542(3) . ?
C1 H1A 0.9900 . ?
C1 H1B 0.9900 . ?
C2 C3 1.463(3) . ?
C2 H2A 0.9900 . ?
C2 H2B 0.9900 . ?
C3 C4 1.187(3) . ?
C4 C5 1.453(3) . ?
C5 H5A 0.9800 . ?
C5 H5B 0.9800 . ?
C5 H5C 0.9800 . ?
C6 C7 1.391(2) . ?
C6 C11 1.396(3) . ?
C7 C8 1.389(3) . ?
C7 H7A 0.9500 . ?
C8 C9 1.377(3) . ?
C8 H8A 0.9500 . ?
C9 C10 1.385(3) . ?
C9 H9A 0.9500 . ?
C10 C11 1.386(3) . ?
C10 H10A 0.9500 . ?
C11 H11A 0.9500 . ?
C12 C17 1.394(3) . ?
C12 C13 1.394(3) . ?
C13 C14 1.386(3) . ?
C13 H13A 0.9500 . ?
C14 C15 1.382(4) . ?
C14 H14A 0.9500 . ?
C15 C16 1.377(3) . ?
C15 H15A 0.9500 . ?
C16 C17 1.387(3) . ?
C16 H16A 0.9500 . ?
C17 H17A 0.9500 . ?
C18 C23 1.392(3) . ?
C18 C19 1.396(3) . ?
C19 C20 1.392(3) . ?
C19 H19A 0.9500 . ?
C20 C21 1.374(3) . ?
C20 H20A 0.9500 . ?
C21 C22 1.384(3) . ?
C21 H21A 0.9500 . ?
C22 C23 1.390(3) . ?
C22 H22A 0.9500 . ?
C23 H23A 0.9500 . ?
P2 F6A 1.533(10) . ?
P2 F5A 1.541(12) . ?
P2 F3 1.5738(17) . ?
P2 F4A 1.575(13) . ?
P2 F4 1.5781(17) . ?
P2 F3A 1.582(10) . ?
P2 F5 1.5829(16) . ?
P2 F6 1.5948(17) . ?
P2 F2 1.5954(12) . ?
P2 F1 1.6087(11) . ?

loop_
_geom_torsion_atom_site_label_1
_geom_torsion_atom_site_label_2
_geom_torsion_atom_site_label_3
_geom_torsion_atom_site_label_4
_geom_torsion
_geom_torsion_site_symmetry_1
_geom_torsion_site_symmetry_2
_geom_torsion_site_symmetry_3
_geom_torsion_site_symmetry_4
_geom_torsion_publ_flag
C12 P1 C1 C2 68.38(14) . . . . ?
C18 P1 C1 C2 -51.91(15) . . . . ?
C6 P1 C1 C2 -172.33(12) . . . . ?
P1 C1 C2 C3 85.93(17) . . . . ?
C12 P1 C6 C7 121.32(15) . . . . ?
C18 P1 C6 C7 -118.37(15) . . . . ?
C1 P1 C6 C7 2.04(17) . . . . ?
C12 P1 C6 C11 -57.24(16) . . . . ?
C18 P1 C6 C11 63.07(16) . . . . ?
C1 P1 C6 C11 -176.52(14) . . . . ?
C11 C6 C7 C8 -0.5(3) . . . . ?
P1 C6 C7 C8 -179.02(15) . . . . ?
C6 C7 C8 C9 0.3(3) . . . . ?
C7 C8 C9 C10 0.0(3) . . . . ?
C8 C9 C10 C11 -0.1(3) . . . . ?
C9 C10 C11 C6 -0.1(3) . . . . ?
C7 C6 C11 C10 0.4(3) . . . . ?
P1 C6 C11 C10 178.93(15) . . . . ?
C18 P1 C12 C17 145.49(15) . . . . ?
C6 P1 C12 C17 -93.93(16) . . . . ?
C1 P1 C12 C17 24.92(18) . . . . ?
C18 P1 C12 C13 -39.40(18) . . . . ?
C6 P1 C12 C13 81.18(17) . . . . ?
C1 P1 C12 C13 -159.96(15) . . . . ?
C17 C12 C13 C14 -0.6(3) . . . . ?
P1 C12 C13 C14 -175.71(16) . . . . ?
C12 C13 C14 C15 -0.3(3) . . . . ?
C13 C14 C15 C16 0.8(3) . . . . ?
C14 C15 C16 C17 -0.3(3) . . . . ?
C15 C16 C17 C12 -0.6(3) . . . . ?
C13 C12 C17 C16 1.1(3) . . . . ?
P1 C12 C17 C16 176.18(16) . . . . ?
C12 P1 C18 C23 -37.24(17) . . . . ?
C6 P1 C18 C23 -157.45(15) . . . . ?
C1 P1 C18 C23 82.94(17) . . . . ?
C12 P1 C18 C19 149.73(15) . . . . ?
C6 P1 C18 C19 29.53(17) . . . . ?
C1 P1 C18 C19 -90.08(16) . . . . ?
C23 C18 C19 C20 -0.7(3) . . . . ?
P1 C18 C19 C20 172.32(16) . . . . ?
C18 C19 C20 C21 -0.2(3) . . . . ?
C19 C20 C21 C22 1.2(3) . . . . ?
C20 C21 C22 C23 -1.3(3) . . . . ?
C21 C22 C23 C18 0.4(3) . . . . ?
C19 C18 C23 C22 0.6(3) . . . . ?
P1 C18 C23 C22 -172.34(15) . . . . ?
